data_4115012
loop_
_publ_author_name
'Erik D. Brady'
'Jason S. Overby'
'M. Brett Meredith'
'Adam B. Mussman'
'Michael A. Cohn'
'Timothy P. Hanusa'
'Gordon T. Yee'
'Maren Pink'

_publ_section_title
;
 Spin-State Alteration from Sterically Enforced Ligand Rotation in
 Bis(indenyl)chromium(II) Complexes1
;
_journal_name_full 'Journal of the American Chemical Society'
_journal_page_first 9556
_journal_page_last 9566
_journal_paper_doi 10.1021/ja012390a
_journal_volume 124
_journal_year 2002
_chemical_compound_source 'Prof. T. Hanusa - Vanderbilt'
_chemical_formula_structural '[1-tBu)C9H6]2Cr'
_chemical_formula_sum 'C26 H30 Cr'
_chemical_formula_weight 394.50
_chemical_name_common 00021a
_chemical_name_systematic
;
  ?
;
_space_group_IT_number 14
_symmetry_cell_setting monoclinic
_symmetry_space_group_name_Hall '-P 2yn'
_symmetry_space_group_name_H-M 'P 1 21/n 1'
_atom_sites_solution_hydrogens geom
_atom_sites_solution_primary direct
_atom_sites_solution_secondary difmap
_audit_creation_method SHELXL
_cell_angle_alpha 90.00
_cell_angle_beta 113.714(2)
_cell_angle_gamma 90.00
_cell_formula_units_Z 2
_cell_length_a 9.7902(11)
_cell_length_b 10.9413(13)
_cell_length_c 10.6855(12)
_cell_measurement_temperature 173(2)
_cell_volume 1048.0(2)
_computing_structure_refinement 'SHELXL-93 (Sheldrick, 1993)'
_computing_structure_solution 'SHELXS-86 (Sheldrick, 1990)'
_diffrn_ambient_temperature 173(2)
_diffrn_radiation_monochromator graphite
_diffrn_radiation_source 'fine-focus sealed tube'
_diffrn_radiation_type MoK\a
_diffrn_radiation_wavelength 0.71073
_diffrn_reflns_av_R_equivalents 0.0327
_diffrn_reflns_av_sigmaI/netI 0.0608
_diffrn_reflns_limit_h_max 11
_diffrn_reflns_limit_h_min -12
_diffrn_reflns_limit_k_max 14
_diffrn_reflns_limit_k_min 0
_diffrn_reflns_limit_l_max 13
_diffrn_reflns_limit_l_min 0
_diffrn_reflns_number 9328
_diffrn_reflns_theta_max 27.54
_diffrn_reflns_theta_min 2.39
_exptl_absorpt_coefficient_mu 0.553
_exptl_absorpt_correction_T_max 1.000
_exptl_absorpt_correction_T_min 0.826
_exptl_absorpt_correction_type 'SADABS (Sheldrick, 1996)'
_exptl_crystal_colour Green
_exptl_crystal_density_diffrn 1.250
_exptl_crystal_description Block
_exptl_crystal_F_000 420
_exptl_crystal_size_max 0.12
_exptl_crystal_size_mid 0.10
_exptl_crystal_size_min 0.06
_refine_diff_density_max 0.269
_refine_diff_density_min -0.287
_refine_diff_density_rms 0.052
_refine_ls_extinction_method none
_refine_ls_goodness_of_fit_all 0.985
_refine_ls_goodness_of_fit_obs 1.168
_refine_ls_matrix_type full
_refine_ls_number_parameters 127
_refine_ls_number_reflns 2388
_refine_ls_number_restraints 0
_refine_ls_restrained_S_all 0.985
_refine_ls_restrained_S_obs 1.168
_refine_ls_R_factor_all 0.0677
_refine_ls_R_factor_obs 0.0369
_refine_ls_shift/esd_max 0.000
_refine_ls_shift/esd_mean 0.000
_refine_ls_structure_factor_coef Fsqd
_refine_ls_weighting_details 'w=1/[\s^2^(Fo^2^)+(0.0410P)^2^+0.0000P] where P=(Fo^2^+2Fc^2^)/3'
_refine_ls_weighting_scheme calc
_refine_ls_wR_factor_all 0.0885
_refine_ls_wR_factor_obs 0.0833
_reflns_number_observed 1551
_reflns_number_total 2388
_reflns_observed_criterion >2sigma(I)
_cod_data_source_file ja012390a_1.cif
_cod_data_source_block 00021a
_cod_depositor_comments
;
The following automatic conversions were performed:

'_refine_ls_weighting_scheme' value 'calc
w=1/[\s^2^(Fo^2^)+(0.0410P)^2^+0.0000P] where P=(Fo^2^+2Fc^2^)/3' was
changed to 'calc'. New tag '_refine_ls_weighting_details' was
created. The value of the new tag was set to
'w=1/[\s^2^(Fo^2^)+(0.0410P)^2^+0.0000P] where P=(Fo^2^+2Fc^2^)/3'.

Automatic conversion script
Id: cif_fix_values 3143 2015-03-26 13:38:13Z robertas 
;
_cod_original_sg_symbol_H-M P2(1)/n
_cod_database_code 4115012

loop_
_symmetry_equiv_pos_as_xyz
'x, y, z'
'-x+1/2, y+1/2, -z+1/2'
'-x, -y, -z'
'x-1/2, -y-1/2, z-1/2'

loop_
_atom_site_aniso_label
_atom_site_aniso_U_11
_atom_site_aniso_U_22
_atom_site_aniso_U_33
_atom_site_aniso_U_23
_atom_site_aniso_U_13
_atom_site_aniso_U_12
Cr1 0.0220(3) 0.0239(2) 0.0223(3) -0.0052(2) 0.0044(2) 0.0022(2)
C1 0.0210(10) 0.0199(10) 0.0199(10) -0.0018(8) 0.0071(9) -0.0007(8)
C2 0.0281(12) 0.0241(10) 0.0204(11) -0.0011(9) 0.0093(9) 0.0000(9)
C3 0.0237(11) 0.0239(10) 0.0209(11) -0.0029(9) 0.0022(9) 0.0044(9)
C4 0.0202(10) 0.0256(10) 0.0186(10) -0.0070(9) 0.0052(8) 0.0002(9)
C5 0.0219(11) 0.0207(10) 0.0184(11) -0.0055(8) 0.0064(8) -0.0001(8)
C6 0.0264(11) 0.0226(10) 0.0262(11) -0.0019(10) 0.0078(9) 0.0024(9)
C7 0.0392(13) 0.0251(12) 0.0287(12) -0.0006(9) 0.0143(11) -0.0042(10)
C8 0.0292(12) 0.0359(13) 0.0345(13) -0.0099(10) 0.0177(11) -0.0114(10)
C9 0.0198(11) 0.0342(12) 0.0288(12) -0.0088(10) 0.0082(9) -0.0016(9)
C10 0.0230(11) 0.0252(11) 0.0277(12) -0.0029(9) 0.0117(9) 0.0008(9)
C11 0.0284(12) 0.0398(13) 0.0372(14) 0.0002(11) 0.0182(11) -0.0033(10)
C12 0.0290(13) 0.0355(13) 0.054(2) -0.0100(11) 0.0195(12) 0.0020(10)
C13 0.0214(11) 0.0379(13) 0.0327(12) 0.0027(10) 0.0071(10) 0.0006(10)

loop_
_atom_site_label
_atom_site_type_symbol
_atom_site_fract_x
_atom_site_fract_y
_atom_site_fract_z
_atom_site_U_iso_or_equiv
_atom_site_thermal_displace_type
_atom_site_occupancy
_atom_site_calc_flag
_atom_site_refinement_flags
Cr1 Cr 0.5000 0.0000 0.0000 0.02419(15) Uani 1 d S
C1 C 0.4137(2) 0.1347(2) 0.1148(2) 0.0206(4) Uani 1 d .
C2 C 0.5054(2) 0.0466(2) 0.2072(2) 0.0243(5) Uani 1 d .
H2A H 0.4729(2) -0.0094(2) 0.2575(2) 0.029 Uiso 1 calc R
C3 C 0.6520(2) 0.0540(2) 0.2140(2) 0.0250(5) Uani 1 d .
H3A H 0.7315(2) -0.0006(2) 0.2616(2) 0.030 Uiso 1 calc R
C4 C 0.6597(2) 0.1581(2) 0.1368(2) 0.0223(4) Uani 1 d .
C5 C 0.5121(2) 0.2097(2) 0.0738(2) 0.0209(4) Uani 1 d .
C6 C 0.4889(2) 0.3125(2) -0.0103(2) 0.0259(5) Uani 1 d .
H6A H 0.3924(2) 0.3478(2) -0.0523(2) 0.031 Uiso 1 calc R
C7 C 0.6068(2) 0.3624(2) -0.0320(2) 0.0308(5) Uani 1 d .
H7A H 0.5908(2) 0.4322(2) -0.0892(2) 0.037 Uiso 1 calc R
C8 C 0.7504(2) 0.3116(2) 0.0292(2) 0.0316(5) Uani 1 d .
H8A H 0.8299(2) 0.3476(2) 0.0128(2) 0.038 Uiso 1 calc R
C9 C 0.7779(2) 0.2113(2) 0.1121(2) 0.0281(5) Uani 1 d .
H9A H 0.8755(2) 0.1778(2) 0.1526(2) 0.034 Uiso 1 calc R
C10 C 0.2499(2) 0.1591(2) 0.0829(2) 0.0248(5) Uani 1 d .
C11 C 0.1884(2) 0.0581(2) 0.1449(2) 0.0335(5) Uani 1 d .
H11A H 0.1987(14) -0.0211(3) 0.1066(11) 0.050 Uiso 1 calc R
H11B H 0.0828(4) 0.0738(7) 0.1235(12) 0.050 Uiso 1 calc R
H11C H 0.2444(10) 0.0568(8) 0.2443(3) 0.050 Uiso 1 calc R
C12 C 0.2356(2) 0.2818(2) 0.1463(3) 0.0385(6) Uani 1 d .
H12A H 0.1307(3) 0.2967(6) 0.1285(13) 0.058 Uiso 1 calc R
H12B H 0.2722(15) 0.3477(3) 0.1057(11) 0.058 Uiso 1 calc R
H12C H 0.2948(13) 0.2795(5) 0.2452(3) 0.058 Uiso 1 calc R
C13 C 0.1550(2) 0.1620(2) -0.0714(2) 0.0319(5) Uani 1 d .
H13A H 0.1590(12) 0.0820(4) -0.1110(3) 0.048 Uiso 1 calc R
H13B H 0.1940(9) 0.2246(8) -0.1139(3) 0.048 Uiso 1 calc R
H13C H 0.0514(4) 0.1813(12) -0.0879(2) 0.048 Uiso 1 calc R

loop_
_atom_type_symbol
_atom_type_description
_atom_type_scat_dispersion_real
_atom_type_scat_dispersion_imag
_atom_type_scat_source
C C 0.0033 0.0016 'International Tables Vol C Tables 4.2.6.8 and 6.1.1.4'
H H 0.0000 0.0000 'International Tables Vol C Tables 4.2.6.8 and 6.1.1.4'
Cr Cr 0.3209 0.6236 'International Tables Vol C Tables 4.2.6.8 and 6.1.1.4'

loop_
_geom_angle_atom_site_label_1
_geom_angle_atom_site_label_2
_geom_angle_atom_site_label_3
_geom_angle
_geom_angle_site_symmetry_1
_geom_angle_site_symmetry_3
C3 Cr1 C3 180.0 . 3_655
C3 Cr1 C2 36.52(7) . .
C3 Cr1 C2 143.48(7) 3_655 .
C3 Cr1 C2 143.48(7) . 3_655
C3 Cr1 C2 36.52(7) 3_655 3_655
C2 Cr1 C2 180.0 . 3_655
C3 Cr1 C1 61.39(7) . .
C3 Cr1 C1 118.61(7) 3_655 .
C2 Cr1 C1 36.29(7) . .
C2 Cr1 C1 143.71(7) 3_655 .
C3 Cr1 C1 118.61(7) . 3_655
C3 Cr1 C1 61.39(7) 3_655 3_655
C2 Cr1 C1 143.71(7) . 3_655
C2 Cr1 C1 36.29(7) 3_655 3_655
C1 Cr1 C1 180.0 . 3_655
C3 Cr1 C4 144.40(7) . 3_655
C3 Cr1 C4 35.60(7) 3_655 3_655
C2 Cr1 C4 121.00(7) . 3_655
C2 Cr1 C4 59.00(7) 3_655 3_655
C1 Cr1 C4 120.12(6) . 3_655
C1 Cr1 C4 59.88(6) 3_655 3_655
C3 Cr1 C4 35.60(7) . .
C3 Cr1 C4 144.40(7) 3_655 .
C2 Cr1 C4 59.00(7) . .
C2 Cr1 C4 121.00(7) 3_655 .
C1 Cr1 C4 59.88(6) . .
C1 Cr1 C4 120.12(6) 3_655 .
C4 Cr1 C4 180.0 3_655 .
C3 Cr1 C5 59.50(7) . .
C3 Cr1 C5 120.50(7) 3_655 .
C2 Cr1 C5 58.98(7) . .
C2 Cr1 C5 121.02(7) 3_655 .
C1 Cr1 C5 36.07(6) . .
C1 Cr1 C5 143.93(6) 3_655 .
C4 Cr1 C5 145.11(6) 3_655 .
C4 Cr1 C5 34.89(6) . .
C3 Cr1 C5 120.50(7) . 3_655
C3 Cr1 C5 59.50(7) 3_655 3_655
C2 Cr1 C5 121.02(7) . 3_655
C2 Cr1 C5 58.98(7) 3_655 3_655
C1 Cr1 C5 143.94(6) . 3_655
C1 Cr1 C5 36.07(6) 3_655 3_655
C4 Cr1 C5 34.89(6) 3_655 3_655
C4 Cr1 C5 145.11(6) . 3_655
C5 Cr1 C5 180.0 . 3_655
C2 C1 C5 106.4(2) . .
C2 C1 C10 126.2(2) . .
C5 C1 C10 126.7(2) . .
C2 C1 Cr1 70.57(11) . .
C5 C1 Cr1 76.74(11) . .
C10 C1 Cr1 125.20(13) . .
C3 C2 C1 110.1(2) . .
C3 C2 Cr1 71.61(11) . .
C1 C2 Cr1 73.13(11) . .
C2 C3 C4 107.8(2) . .
C2 C3 Cr1 71.87(11) . .
C4 C3 Cr1 77.79(11) . .
C9 C4 C3 132.5(2) . .
C9 C4 C5 119.6(2) . .
C3 C4 C5 107.8(2) . .
C9 C4 Cr1 124.52(13) . .
C3 C4 Cr1 66.61(10) . .
C5 C4 Cr1 73.25(11) . .
C6 C5 C4 119.1(2) . .
C6 C5 C1 133.5(2) . .
C4 C5 C1 107.4(2) . .
C6 C5 Cr1 125.44(14) . .
C4 C5 Cr1 71.86(11) . .
C1 C5 Cr1 67.19(10) . .
C7 C6 C5 119.7(2) . .
C6 C7 C8 120.9(2) . .
C9 C8 C7 121.3(2) . .
C8 C9 C4 119.3(2) . .
C1 C10 C11 109.8(2) . .
C1 C10 C13 111.8(2) . .
C11 C10 C13 107.9(2) . .
C1 C10 C12 109.2(2) . .
C11 C10 C12 108.6(2) . .
C13 C10 C12 109.4(2) . .

loop_
_geom_bond_atom_site_label_1
_geom_bond_atom_site_label_2
_geom_bond_distance
_geom_bond_site_symmetry_2
Cr1 C3 2.249(2) .
Cr1 C3 2.249(2) 3_655
Cr1 C2 2.252(2) .
Cr1 C2 2.252(2) 3_655
Cr1 C1 2.285(2) .
Cr1 C1 2.285(2) 3_655
Cr1 C4 2.395(2) 3_655
Cr1 C4 2.395(2) .
Cr1 C5 2.413(2) .
Cr1 C5 2.413(2) 3_655
C1 C2 1.414(3) .
C1 C5 1.460(3) .
C1 C10 1.523(3) .
C2 C3 1.410(3) .
C3 C4 1.426(3) .
C4 C9 1.412(3) .
C4 C5 1.441(3) .
C5 C6 1.401(3) .
C6 C7 1.378(3) .
C7 C8 1.405(3) .
C8 C9 1.367(3) .
C10 C11 1.530(3) .
C10 C13 1.533(3) .
C10 C12 1.536(3) .

loop_
_geom_torsion_atom_site_label_1
_geom_torsion_atom_site_label_2
_geom_torsion_atom_site_label_3
_geom_torsion_atom_site_label_4
_geom_torsion
_geom_torsion_site_symmetry_1
C3 Cr1 C1 C2 -36.49(11) .
C3 Cr1 C1 C2 143.51(11) 3_655
C2 Cr1 C1 C2 0.0 .
C2 Cr1 C1 C2 180.0 3_655
C1 Cr1 C1 C2 -118.8(93) 3_655
C4 Cr1 C1 C2 102.48(12) 3_655
C4 Cr1 C1 C2 -77.52(12) .
C5 Cr1 C1 C2 -113.0(2) .
C5 Cr1 C1 C2 67.0(2) 3_655
C3 Cr1 C1 C5 76.52(12) .
C3 Cr1 C1 C5 -103.48(12) 3_655
C2 Cr1 C1 C5 113.0(2) .
C2 Cr1 C1 C5 -67.0(2) 3_655
C1 Cr1 C1 C5 -5.8(93) 3_655
C4 Cr1 C1 C5 -144.51(10) 3_655
C4 Cr1 C1 C5 35.49(10) .
C5 Cr1 C1 C5 0.0 .
C5 Cr1 C1 C5 180.0 3_655
C3 Cr1 C1 C10 -157.7(2) .
C3 Cr1 C1 C10 22.3(2) 3_655
C2 Cr1 C1 C10 -121.2(2) .
C2 Cr1 C1 C10 58.8(2) 3_655
C1 Cr1 C1 C10 120.0(93) 3_655
C4 Cr1 C1 C10 -18.7(2) 3_655
C4 Cr1 C1 C10 161.3(2) .
C5 Cr1 C1 C10 125.8(2) .
C5 Cr1 C1 C10 -54.2(2) 3_655
C5 C1 C2 C3 -6.6(2) .
C10 C1 C2 C3 -177.6(2) .
Cr1 C1 C2 C3 62.47(14) .
C5 C1 C2 Cr1 -69.06(13) .
C10 C1 C2 Cr1 120.0(2) .
Cr1 C1 C2 Cr1 0.0 .
C3 Cr1 C2 C3 0.0 .
C3 Cr1 C2 C3 180.0 3_655
C2 Cr1 C2 C3 68.0(33) 3_655
C1 Cr1 C2 C3 -118.7(2) .
C1 Cr1 C2 C3 61.3(2) 3_655
C4 Cr1 C2 C3 141.49(11) 3_655
C4 Cr1 C2 C3 -38.51(11) .
C5 Cr1 C2 C3 -79.45(12) .
C5 Cr1 C2 C3 100.55(12) 3_655
C3 Cr1 C2 C1 118.7(2) .
C3 Cr1 C2 C1 -61.3(2) 3_655
C2 Cr1 C2 C1 -173.4(33) 3_655
C1 Cr1 C2 C1 0.0 .
C1 Cr1 C2 C1 179.998(1) 3_655
C4 Cr1 C2 C1 -99.84(12) 3_655
C4 Cr1 C2 C1 80.17(12) .
C5 Cr1 C2 C1 39.22(11) .
C5 Cr1 C2 C1 -140.78(11) 3_655
C1 C2 C3 C4 6.8(2) .
Cr1 C2 C3 C4 70.21(13) .
C1 C2 C3 Cr1 -63.42(14) .
Cr1 C2 C3 Cr1 0.0 .
C3 Cr1 C3 C2 -147.6(80) 3_655
C2 Cr1 C3 C2 0.0 .
C2 Cr1 C3 C2 180.0 3_655
C1 Cr1 C3 C2 36.27(11) .
C1 Cr1 C3 C2 -143.73(11) 3_655
C4 Cr1 C3 C2 -66.5(2) 3_655
C4 Cr1 C3 C2 113.5(2) .
C5 Cr1 C3 C2 77.90(12) .
C5 Cr1 C3 C2 -102.10(12) 3_655
C3 Cr1 C3 C4 98.8(79) 3_655
C2 Cr1 C3 C4 -113.5(2) .
C2 Cr1 C3 C4 66.5(2) 3_655
C1 Cr1 C3 C4 -77.28(12) .
C1 Cr1 C3 C4 102.72(12) 3_655
C4 Cr1 C3 C4 180.0 3_655
C4 Cr1 C3 C4 0.0 .
C5 Cr1 C3 C4 -35.64(11) .
C5 Cr1 C3 C4 144.35(11) 3_655
C2 C3 C4 C9 177.6(2) .
Cr1 C3 C4 C9 -116.2(2) .
C2 C3 C4 C5 -4.2(2) .
Cr1 C3 C4 C5 62.02(13) .
C2 C3 C4 Cr1 -66.19(13) .
Cr1 C3 C4 Cr1 0.0 .
C3 Cr1 C4 C9 126.6(2) .
C3 Cr1 C4 C9 -53.4(2) 3_655
C2 Cr1 C4 C9 166.1(2) .
C2 Cr1 C4 C9 -13.9(2) 3_655
C1 Cr1 C4 C9 -151.5(2) .
C1 Cr1 C4 C9 28.5(2) 3_655
C4 Cr1 C4 C9 -3.4(38) 3_655
C5 Cr1 C4 C9 -114.8(2) .
C5 Cr1 C4 C9 65.2(2) 3_655
C3 Cr1 C4 C3 0.0 .
C3 Cr1 C4 C3 180.0 3_655
C2 Cr1 C4 C3 39.53(11) .
C2 Cr1 C4 C3 -140.47(11) 3_655
C1 Cr1 C4 C3 81.92(12) .
C1 Cr1 C4 C3 -98.08(12) 3_655
C4 Cr1 C4 C3 -130.0(38) 3_655
C5 Cr1 C4 C3 118.6(2) .
C5 Cr1 C4 C3 -61.4(2) 3_655
C3 Cr1 C4 C5 -118.6(2) .
C3 Cr1 C4 C5 61.4(2) 3_655
C2 Cr1 C4 C5 -79.09(12) .
C2 Cr1 C4 C5 100.91(12) 3_655
C1 Cr1 C4 C5 -36.69(11) .
C1 Cr1 C4 C5 143.31(11) 3_655
C4 Cr1 C4 C5 111.4(38) 3_655
C5 Cr1 C4 C5 0.0 .
C5 Cr1 C4 C5 180.0 3_655
C9 C4 C5 C6 -0.4(3) .
C3 C4 C5 C6 -178.9(2) .
Cr1 C4 C5 C6 -121.1(2) .
C9 C4 C5 C1 178.6(2) .
C3 C4 C5 C1 0.2(2) .
Cr1 C4 C5 C1 58.00(12) .
C9 C4 C5 Cr1 120.6(2) .
C3 C4 C5 Cr1 -57.83(13) .
Cr1 C4 C5 Cr1 0.0 .
C2 C1 C5 C6 -177.3(2) .
C10 C1 C5 C6 -6.3(3) .
Cr1 C1 C5 C6 117.9(2) .
C2 C1 C5 C4 3.9(2) .
C10 C1 C5 C4 174.8(2) .
Cr1 C1 C5 C4 -60.95(13) .
C2 C1 C5 Cr1 64.81(13) .
C10 C1 C5 Cr1 -124.3(2) .
Cr1 C1 C5 Cr1 0.0 .
C3 Cr1 C5 C6 149.7(2) .
C3 Cr1 C5 C6 -30.3(2) 3_655
C2 Cr1 C5 C6 -167.5(2) .
C2 Cr1 C5 C6 12.5(2) 3_655
C1 Cr1 C5 C6 -128.1(2) .
C1 Cr1 C5 C6 51.9(2) 3_655
C4 Cr1 C5 C6 -66.7(2) 3_655
C4 Cr1 C5 C6 113.3(2) .
C5 Cr1 C5 C6 113.1(147) 3_655
C3 Cr1 C5 C4 36.38(11) .
C3 Cr1 C5 C4 -143.62(11) 3_655
C2 Cr1 C5 C4 79.14(12) .
C2 Cr1 C5 C4 -100.86(12) 3_655
C1 Cr1 C5 C4 118.6(2) .
C1 Cr1 C5 C4 -61.4(2) 3_655
C4 Cr1 C5 C4 180.0 3_655
C4 Cr1 C5 C4 0.0 .
C5 Cr1 C5 C4 -0.2(147) 3_655
C3 Cr1 C5 C1 -82.24(12) .
C3 Cr1 C5 C1 97.77(12) 3_655
C2 Cr1 C5 C1 -39.47(11) .
C2 Cr1 C5 C1 140.53(11) 3_655
C1 Cr1 C5 C1 0.0 .
C1 Cr1 C5 C1 180.000(1) 3_655
C4 Cr1 C5 C1 61.4(2) 3_655
C4 Cr1 C5 C1 -118.6(2) .
C5 Cr1 C5 C1 -118.8(147) 3_655
C4 C5 C6 C7 0.3(3) .
C1 C5 C6 C7 -178.5(2) .
Cr1 C5 C6 C7 -87.4(2) .
C5 C6 C7 C8 -0.1(3) .
C6 C7 C8 C9 0.0(3) .
C7 C8 C9 C4 -0.2(3) .
C3 C4 C9 C8 178.4(2) .
C5 C4 C9 C8 0.4(3) .
Cr1 C4 C9 C8 89.7(2) .
C2 C1 C10 C11 -10.8(3) .
C5 C1 C10 C11 -180.0(2) .
Cr1 C1 C10 C11 79.9(2) .
C2 C1 C10 C13 -130.5(2) .
C5 C1 C10 C13 60.3(2) .
Cr1 C1 C10 C13 -39.8(2) .
C2 C1 C10 C12 108.3(2) .
C5 C1 C10 C12 -60.9(2) .
Cr1 C1 C10 C12 -161.04(14) .
